data_4027406
loop_
_publ_author_name
'Stephen G. Davies'
'James A. Lee'
'Paul M. Roberts'
'Jeffrey P. Stonehouse'
'James E. Thomson'

_publ_contact_author 'Stephen G. Davies'
_publ_contact_author_email steve.davies@chem.ox.ac.uk
_publ_contact_author_fax '+44 1865 275633'
_publ_contact_author_phone '+44 1865 275695'
_publ_section_title
;
 Asymmetric Syntheses of the Homalium Alkaloids (-)-(S,S)-Homaline and
 (-)-(R,R)-Hopromine
;
_journal_name_full 'Journal of Organic Chemistry'
_journal_page_first 7028
_journal_page_last 7045
_journal_paper_doi 10.1021/jo3012732
_journal_volume 77
_journal_year 2012
_chemical_absolute_configuration unk
_chemical_formula_moiety 'C14 H20 N2 O2'
_chemical_formula_sum 'C14 H20 N2 O2'
_chemical_formula_weight 248.32
_space_group_IT_number 4
_symmetry_cell_setting monoclinic
_symmetry_space_group_name_Hall 'P 2yb'
_symmetry_space_group_name_H-M 'P 1 21 1'
_atom_sites_solution_hydrogens geom
_atom_sites_solution_primary direct
_cell_angle_alpha 90
_cell_angle_beta 93.565(2)
_cell_angle_gamma 90
_cell_formula_units_Z 2
_cell_length_a 6.0224(3)
_cell_length_b 6.8706(3)
_cell_length_c 15.3642(6)
_cell_measurement_reflns_used 1495
_cell_measurement_temperature 150
_cell_measurement_theta_max 27
_cell_measurement_theta_min 5
_cell_volume 634.50(5)
_computing_cell_refinement 'DENZO/SCALEPACK (Otwinowski & Minor, 1997)'
_computing_data_collection 'COLLECT (Nonius, 2001).'
_computing_data_reduction 'DENZO/SCALEPACK (Otwinowski & Minor, 1997)'
_computing_molecular_graphics 'CAMERON (Watkin et al., 1996)'
_computing_publication_material 'CRYSTALS (Betteridge et al., 2003)'
_computing_structure_refinement 'CRYSTALS (Betteridge et al., 2003)'
_computing_structure_solution 'USER DEFINED STRUCTURE SOLUTION'
_diffrn_ambient_temperature 150
_diffrn_measured_fraction_theta_full 0.989
_diffrn_measured_fraction_theta_max 0.987
_diffrn_measurement_device Area
_diffrn_measurement_device_type 'Nonius KappaCCD'
_diffrn_measurement_method \w
_diffrn_radiation_monochromator graphite
_diffrn_radiation_type 'Mo K\a'
_diffrn_radiation_wavelength 0.71073
_diffrn_reflns_av_R_equivalents 0.032
_diffrn_reflns_limit_h_max 7
_diffrn_reflns_limit_h_min -7
_diffrn_reflns_limit_k_max 8
_diffrn_reflns_limit_k_min -8
_diffrn_reflns_limit_l_max 19
_diffrn_reflns_limit_l_min -19
_diffrn_reflns_number 2682
_diffrn_reflns_theta_full 26.379
_diffrn_reflns_theta_max 27.478
_diffrn_reflns_theta_min 5.124
_diffrn_standards_number 0
_exptl_absorpt_coefficient_mu 0.088
_exptl_absorpt_correction_T_max 0.99
_exptl_absorpt_correction_T_min 0.98
_exptl_absorpt_correction_type multi-scan
_exptl_absorpt_process_details 'DENZO/SCALEPACK (Otwinowski & Minor, 1997)'
_exptl_crystal_colour colourless
_exptl_crystal_density_diffrn 1.300
_exptl_crystal_description plate
_exptl_crystal_F_000 268
_exptl_crystal_size_max 0.220
_exptl_crystal_size_mid 0.190
_exptl_crystal_size_min 0.080
_refine_diff_density_max 0.29
_refine_diff_density_min -0.28
_refine_ls_extinction_method none
_refine_ls_goodness_of_fit_ref 0.9669
_refine_ls_hydrogen_treatment none
_refine_ls_matrix_type full
_refine_ls_number_parameters 163
_refine_ls_number_reflns 1545
_refine_ls_number_restraints 1
_refine_ls_R_factor_all 0.0582
_refine_ls_R_factor_gt 0.0430
_refine_ls_shift/su_max 0.0002898
_refine_ls_shift/su_mean 0.0000672
_refine_ls_structure_factor_coef Fsqd
_refine_ls_weighting_details
;
 Method= Modified Sheldrick 
 w=1/[\s^2^(F^2^) + ( 0.05P)^2^ + 0.21P] 
 ,where P=(max(Fo^2^,0) + 2Fc^2^)/3 
;
_refine_ls_weighting_scheme calc
_refine_ls_wR_factor_all 0.1052
_refine_ls_wR_factor_gt 0.0971
_refine_ls_wR_factor_ref 0.1052
_reflns_limit_h_max 7
_reflns_limit_h_min -7
_reflns_limit_k_max 8
_reflns_limit_k_min 0
_reflns_limit_l_max 19
_reflns_limit_l_min 0
_reflns_number_gt 1256
_reflns_number_total 1545
_reflns_threshold_expression I>2.0\s(I)
_oxford_diffrn_Wilson_B_factor 0.00
_oxford_diffrn_Wilson_scale 0.00
_oxford_refine_ls_r_factor_ref 0.0582
_oxford_refine_ls_scale 0.784(4)
_oxford_reflns_number_all 1545
_oxford_reflns_threshold_expression_ref I>-3.0\s(I)
_cod_data_source_file jo3012732_si_002_3.cif
_cod_data_source_block 40
_cod_database_code 4027406

loop_
_symmetry_equiv_pos_as_xyz
x,y,z
-x,y+1/2,-z

loop_
_atom_site_label
_atom_site_type_symbol
_atom_site_fract_x
_atom_site_fract_y
_atom_site_fract_z
_atom_site_U_iso_or_equiv
_atom_site_occupancy
_atom_site_adp_type
_atom_site_refinement_flags_posn
O1 O -0.0434(3) 0.5477(4) 0.54956(12) 0.0373 1.0000 Uani .
C2 C 0.1641(4) 0.5548(5) 0.51121(16) 0.0303 1.0000 Uani .
N3 N 0.3444(4) 0.5403(4) 0.57760(13) 0.0269 1.0000 Uani .
C4 C 0.4105(5) 0.3616(5) 0.60595(16) 0.0271 1.0000 Uani .
O5 O 0.3230(4) 0.2105(3) 0.57576(12) 0.0356 1.0000 Uani .
C6 C 0.5964(4) 0.3417(4) 0.67645(15) 0.0265 1.0000 Uani .
C7 C 0.5108(4) 0.3449(4) 0.76954(15) 0.0229 1.0000 Uani .
N8 N 0.4541(3) 0.5356(4) 0.80384(13) 0.0256 1.0000 Uani .
C9 C 0.2547(4) 0.6304(4) 0.76425(16) 0.0279 1.0000 Uani .
C10 C 0.2866(5) 0.7851(4) 0.69470(17) 0.0307 1.0000 Uani .
C11 C 0.4235(5) 0.7205(4) 0.61915(18) 0.0299 1.0000 Uani .
C12 C 0.6393(5) 0.6657(4) 0.82662(18) 0.0317 1.0000 Uani .
C13 C 0.6663(4) 0.2392(4) 0.83613(16) 0.0237 1.0000 Uani .
C14 C 0.8763(4) 0.1704(4) 0.81886(17) 0.0278 1.0000 Uani .
C15 C 1.0064(5) 0.0707(4) 0.88255(18) 0.0315 1.0000 Uani .
C16 C 0.9290(5) 0.0400(5) 0.96410(17) 0.0323 1.0000 Uani .
C17 C 0.7205(5) 0.1096(4) 0.98246(16) 0.0308 1.0000 Uani .
C18 C 0.5911(4) 0.2073(4) 0.91919(15) 0.0269 1.0000 Uani .
H22 H 0.1793 0.6799 0.4788 0.0370 1.0000 Uiso R
H21 H 0.1719 0.4466 0.4697 0.0361 1.0000 Uiso R
H62 H 0.7113 0.4394 0.6657 0.0328 1.0000 Uiso R
H61 H 0.6619 0.2155 0.6660 0.0331 1.0000 Uiso R
H71 H 0.3709 0.2725 0.7676 0.0284 1.0000 Uiso R
H92 H 0.1792 0.6931 0.8145 0.0341 1.0000 Uiso R
H91 H 0.1553 0.5323 0.7385 0.0331 1.0000 Uiso R
H102 H 0.3606 0.8988 0.7192 0.0367 1.0000 Uiso R
H101 H 0.1377 0.8249 0.6677 0.0365 1.0000 Uiso R
H111 H 0.5775 0.7078 0.6384 0.0362 1.0000 Uiso R
H112 H 0.4096 0.8240 0.5778 0.0369 1.0000 Uiso R
H122 H 0.5835 0.7753 0.8582 0.0469 1.0000 Uiso R
H123 H 0.7424 0.5958 0.8652 0.0483 1.0000 Uiso R
H121 H 0.7102 0.7119 0.7757 0.0488 1.0000 Uiso R
H141 H 0.9299 0.1908 0.7645 0.0345 1.0000 Uiso R
H151 H 1.1480 0.0253 0.8697 0.0378 1.0000 Uiso R
H161 H 1.0201 -0.0300 1.0057 0.0395 1.0000 Uiso R
H171 H 0.6689 0.0904 1.0410 0.0370 1.0000 Uiso R
H181 H 0.4469 0.2557 0.9291 0.0328 1.0000 Uiso R
H11 H -0.1396 0.6037 0.5145 0.0587 1.0000 Uiso R

loop_
_atom_site_aniso_label
_atom_site_aniso_U_11
_atom_site_aniso_U_22
_atom_site_aniso_U_33
_atom_site_aniso_U_23
_atom_site_aniso_U_13
_atom_site_aniso_U_12
O1 0.0319(10) 0.0471(13) 0.0329(10) 0.0113(11) 0.0015(8) 0.0023(11)
C2 0.0330(14) 0.0342(16) 0.0238(12) 0.0053(13) 0.0015(10) 0.0024(14)
N3 0.0314(12) 0.0256(12) 0.0234(10) 0.0017(11) 0.0006(8) 0.0013(11)
C4 0.0336(15) 0.0269(15) 0.0207(11) -0.0009(12) 0.0017(10) 0.0017(13)
O5 0.0486(12) 0.0249(11) 0.0319(10) -0.0039(9) -0.0087(9) -0.0010(10)
C6 0.0301(15) 0.0254(14) 0.0241(12) -0.0006(11) 0.0014(10) 0.0022(12)
C7 0.0234(13) 0.0222(14) 0.0233(12) -0.0002(11) 0.0025(9) 0.0007(11)
N8 0.0260(11) 0.0235(11) 0.0270(11) -0.0027(10) -0.0001(8) 0.0002(11)
C9 0.0284(14) 0.0262(14) 0.0292(12) -0.0003(12) 0.0015(10) 0.0028(12)
C10 0.0399(17) 0.0202(13) 0.0318(14) -0.0009(12) 0.0012(12) 0.0038(12)
C11 0.0370(16) 0.0219(14) 0.0312(13) 0.0029(12) 0.0056(12) -0.0019(14)
C12 0.0358(15) 0.0246(15) 0.0337(13) -0.0027(12) -0.0059(11) -0.0034(13)
C13 0.0266(13) 0.0182(14) 0.0258(11) -0.0014(10) -0.0024(10) -0.0015(11)
C14 0.0264(14) 0.0268(15) 0.0299(12) -0.0007(12) -0.0006(10) -0.0006(12)
C15 0.0249(13) 0.0289(16) 0.0397(14) -0.0040(13) -0.0049(11) 0.0022(12)
C16 0.0411(16) 0.0222(13) 0.0319(13) 0.0020(13) -0.0113(11) -0.0013(14)
C17 0.0400(15) 0.0278(15) 0.0241(12) 0.0013(11) -0.0014(11) -0.0045(13)
C18 0.0280(13) 0.0273(15) 0.0252(11) -0.0006(12) 0.0003(10) -0.0027(12)

loop_
_atom_type_symbol
_atom_type_scat_dispersion_real
_atom_type_scat_dispersion_imag
_atom_type_scat_Cromer_Mann_a1
_atom_type_scat_Cromer_Mann_b1
_atom_type_scat_Cromer_Mann_a2
_atom_type_scat_Cromer_Mann_b2
_atom_type_scat_Cromer_Mann_a3
_atom_type_scat_Cromer_Mann_b3
_atom_type_scat_Cromer_Mann_a4
_atom_type_scat_Cromer_Mann_b4
_atom_type_scat_Cromer_Mann_c
_atom_type_scat_source
C 0.0033 0.0016 2.3100 20.8439 1.0200 10.2075 1.5886 0.5687 0.8650 51.6512 0.2156 'International Tables Vol C 4.2.6.8 and 6.1.1.4'
H 0.0000 0.0000 0.4930 10.5109 0.3229 26.1257 0.1402 3.1424 0.0408 57.7998 0.0030 'International Tables Vol C 4.2.6.8 and 6.1.1.4'
N 0.0061 0.0033 12.2126 0.0057 3.1322 9.8933 2.0125 28.9975 1.1663 0.5826 -11.5290 'International Tables Vol C 4.2.6.8 and 6.1.1.4'
O 0.0106 0.0060 3.0485 13.2771 2.2868 5.7011 1.5463 0.3239 0.8670 32.9089 0.2508 'International Tables Vol C 4.2.6.8 and 6.1.1.4'

loop_
_geom_angle_atom_site_label_1
_geom_angle_atom_site_label_2
_geom_angle_atom_site_label_3
_geom_angle
_geom_angle_publ_flag
C2 O1 H11 107.7 no
O1 C2 N3 110.3(2) yes
O1 C2 H22 110.3 no
N3 C2 H22 108.8 no
O1 C2 H21 108.8 no
N3 C2 H21 110.0 no
H22 C2 H21 108.6 no
C2 N3 C4 118.8(3) yes
C2 N3 C11 117.4(3) yes
C4 N3 C11 123.2(2) yes
N3 C4 O5 121.9(2) yes
N3 C4 C6 120.1(3) yes
O5 C4 C6 118.0(3) yes
C4 C6 C7 112.6(2) yes
C4 C6 H62 108.3 no
C7 C6 H62 115.0 no
C4 C6 H61 104.6 no
C7 C6 H61 109.1 no
H62 C6 H61 106.5 no
C6 C7 N8 116.4(2) yes
C6 C7 C13 112.7(2) yes
N8 C7 C13 109.41(19) yes
C6 C7 H71 107.4 no
N8 C7 H71 104.3 no
C13 C7 H71 105.7 no
C7 N8 C9 116.9(2) yes
C7 N8 C12 116.4(2) yes
C9 N8 C12 115.0(2) yes
N8 C9 C10 117.7(2) yes
N8 C9 H92 105.5 no
C10 C9 H92 108.6 no
N8 C9 H91 109.2 no
C10 C9 H91 107.5 no
H92 C9 H91 108.1 no
C9 C10 C11 115.2(2) yes
C9 C10 H102 111.5 no
C11 C10 H102 105.9 no
C9 C10 H101 109.3 no
C11 C10 H101 106.0 no
H102 C10 H101 108.7 no
C10 C11 N3 113.7(2) yes
C10 C11 H111 110.4 no
N3 C11 H111 109.9 no
C10 C11 H112 105.1 no
N3 C11 H112 109.2 no
H111 C11 H112 108.4 no
N8 C12 H122 108.3 no
N8 C12 H123 107.3 no
H122 C12 H123 108.1 no
N8 C12 H121 112.2 no
H122 C12 H121 109.5 no
H123 C12 H121 111.3 no
C7 C13 C14 124.1(2) yes
C7 C13 C18 117.8(2) yes
C14 C13 C18 118.1(2) yes
C13 C14 C15 120.7(2) yes
C13 C14 H141 119.6 no
C15 C14 H141 119.7 no
C14 C15 C16 120.4(3) yes
C14 C15 H151 119.5 no
C16 C15 H151 120.1 no
C15 C16 C17 119.5(2) yes
C15 C16 H161 118.5 no
C17 C16 H161 122.0 no
C16 C17 C18 120.1(2) yes
C16 C17 H171 118.9 no
C18 C17 H171 121.0 no
C13 C18 C17 121.2(2) yes
C13 C18 H181 116.3 no
C17 C18 H181 122.5 no

loop_
_geom_bond_atom_site_label_1
_geom_bond_atom_site_label_2
_geom_bond_distance
_geom_bond_publ_flag
O1 C2 1.415(3) yes
O1 H11 0.857 no
C2 N3 1.446(3) yes
C2 H22 1.000 no
C2 H21 0.983 no
N3 C4 1.354(4) yes
N3 C11 1.460(4) yes
C4 O5 1.241(4) yes
C4 C6 1.515(3) yes
C6 C7 1.550(3) yes
C6 H62 0.985 no
C6 H61 0.970 no
C7 N8 1.460(4) yes
C7 C13 1.527(3) yes
C7 H71 0.977 no
N8 C9 1.465(3) yes
N8 C12 1.455(3) yes
C9 C10 1.528(4) yes
C9 H92 1.016 no
C9 H91 0.969 no
C10 C11 1.531(4) yes
C10 H102 0.964 no
C10 H101 1.002 no
C11 H111 0.960 no
C11 H112 0.953 no
C12 H122 0.967 no
C12 H123 0.960 no
C12 H121 0.967 no
C13 C14 1.391(4) yes
C13 C18 1.398(3) yes
C14 C15 1.394(4) yes
C14 H141 0.924 no
C15 C16 1.380(4) yes
C15 H151 0.940 no
C16 C17 1.389(4) yes
C16 H161 0.947 no
C17 C18 1.382(4) yes
C17 H171 0.979 no
C18 H181 0.951 no

loop_
_geom_hbond_atom_site_label_D
_geom_hbond_atom_site_label_H
_geom_hbond_atom_site_label_A
_geom_hbond_site_symmetry_A
_geom_hbond_angle_DHA
_geom_hbond_distance_DH
_geom_hbond_distance_HA
_geom_hbond_distance_DA
_geom_hbond_publ_flag
C6 H62 O1 1_655 141 0.99 2.50 3.322(4) yes
C17 H171 N8 2_647 178 0.98 2.57 3.546(4) yes
O1 H11 O5 2_556 171 0.86 1.87 2.719(4) yes
